data_8106010
loop_
_publ_author_name
'Cui, Hao'
'Qiu, Si-Si'
'Yang, Tao'

_publ_section_title
;
 The crystal structure of
 poly[(\m3-2,4,6-tris[4-(1H-imidazol-1-yl)phenyl]-1,3,5-triazine-k3N:N&#x2032;:N&#x2032;&#x2032;)-(nitrato-k2O,O)-(nitrato-k1O)zinc(II)]
 - N,N-dimethylacetamide (1/2), C38H39N13O8Zn
;
_journal_issue 6
_journal_name_full 'Zeitschrift f\"ur Kristallographie - New Crystal Structures'
_journal_page_first 1289
_journal_page_last 1292
_journal_paper_doi 10.1515/ncrs-2019-0415
_journal_volume 234
_journal_year 2019
_chemical_formula_moiety 'C30 H21 N11 O6 Zn, 2(C4 H9 N O)'
_chemical_formula_sum 'C38 H39 N13 O8 Zn'
_chemical_formula_weight 871.19
_space_group_crystal_system monoclinic
_space_group_IT_number 14
_space_group_name_Hall '-P 2ybc'
_space_group_name_H-M_alt 'P 1 21/c 1'
_atom_sites_solution_hydrogens geom
_cell_angle_alpha 90
_cell_angle_beta 110.2280(10)
_cell_angle_gamma 90
_cell_formula_units_Z 4
_cell_length_a 13.0155(7)
_cell_length_b 32.7011(14)
_cell_length_c 9.8464(4)
_cell_measurement_reflns_used 9024
_cell_measurement_temperature 150(2)
_cell_measurement_theta_max 27.444
_cell_measurement_theta_min 2.998
_cell_volume 3932.4(3)
_computing_structure_refinement 'SHELXL-2018/3 (Sheldrick, 2018)'
_diffrn_ambient_temperature 150(2)
_diffrn_measured_fraction_theta_full 0.998
_diffrn_measured_fraction_theta_max 0.994
_diffrn_measurement_device_type 'Rigaku R-AXIS SPIDE IP'
_diffrn_measurement_method '\w scans'
_diffrn_radiation_type MoK\a
_diffrn_radiation_wavelength 0.71073
_diffrn_reflns_av_R_equivalents 0.0623
_diffrn_reflns_av_unetI/netI 0.0409
_diffrn_reflns_Laue_measured_fraction_full 0.998
_diffrn_reflns_Laue_measured_fraction_max 0.994
_diffrn_reflns_limit_h_max 16
_diffrn_reflns_limit_h_min -16
_diffrn_reflns_limit_k_max 42
_diffrn_reflns_limit_k_min -42
_diffrn_reflns_limit_l_max 12
_diffrn_reflns_limit_l_min -12
_diffrn_reflns_number 54345
_diffrn_reflns_point_group_measured_fraction_full 0.998
_diffrn_reflns_point_group_measured_fraction_max 0.994
_diffrn_reflns_theta_full 25.242
_diffrn_reflns_theta_max 27.444
_diffrn_reflns_theta_min 2.998
_diffrn_standards_decay_% -
_diffrn_standards_interval_count -
_diffrn_standards_interval_time -
_diffrn_standards_number -
_exptl_absorpt_coefficient_mu 0.695
_exptl_absorpt_correction_T_max 1.0000
_exptl_absorpt_correction_T_min 0.6177
_exptl_absorpt_correction_type multi-scan
_exptl_absorpt_process_details SADABS-2008
_exptl_crystal_colour colorless
_exptl_crystal_density_diffrn 1.472
_exptl_crystal_description thin-block
_exptl_crystal_F_000 1808
_exptl_crystal_size_max 0.400
_exptl_crystal_size_mid 0.320
_exptl_crystal_size_min 0.100
_refine_diff_density_max 0.452
_refine_diff_density_min -0.529
_refine_diff_density_rms 0.074
_refine_ls_extinction_coef .
_refine_ls_extinction_method none
_refine_ls_goodness_of_fit_ref 1.056
_refine_ls_hydrogen_treatment constr
_refine_ls_matrix_type full
_refine_ls_number_parameters 559
_refine_ls_number_reflns 8932
_refine_ls_number_restraints 3
_refine_ls_restrained_S_all 1.057
_refine_ls_R_factor_all 0.0646
_refine_ls_R_factor_gt 0.0476
_refine_ls_shift/su_max 0.001
_refine_ls_shift/su_mean 0.000
_refine_ls_structure_factor_coef Fsqd
_refine_ls_weighting_details 'w=1/[\s^2^(Fo^2^)+(0.0694P)^2^+2.1150P] where P=(Fo^2^+2Fc^2^)/3'
_refine_ls_weighting_scheme calc
_refine_ls_wR_factor_gt 0.1242
_refine_ls_wR_factor_ref 0.1358
_reflns_Friedel_coverage 0.000
_reflns_Friedel_fraction_full .
_reflns_Friedel_fraction_max .
_reflns_number_gt 6818
_reflns_number_total 8932
_reflns_threshold_expression 'I > 2\s(I)'
_cod_data_source_file suppl_ncrs-2019-0415_suppl.cif
_cod_data_source_block 1
_cod_original_sg_symbol_H-M 'P 21/c'
_cod_database_code 8106010
_shelx_space_group_comment
;
The symmetry employed for this shelxl refinement is uniquely defined
by the following loop, which should always be used as a source of
symmetry information in preference to the above space-group names.
They are only intended as comments.
;
_shelx_estimated_absorpt_t_min 0.768
_shelx_estimated_absorpt_t_max 0.934

loop_
_space_group_symop_operation_xyz
'x, y, z'
'-x, y+1/2, -z+1/2'
'-x, -y, -z'
'x, -y-1/2, z-1/2'

loop_
_atom_site_label
_atom_site_type_symbol
_atom_site_fract_x
_atom_site_fract_y
_atom_site_fract_z
_atom_site_U_iso_or_equiv
_atom_site_adp_type
_atom_site_occupancy
_atom_site_site_symmetry_order
_atom_site_calc_flag
_atom_site_refinement_flags_posn
_atom_site_refinement_flags_adp
_atom_site_refinement_flags_occupancy
_atom_site_disorder_assembly
_atom_site_disorder_group
Zn1 Zn 0.82139(2) 0.12744(2) 0.61964(3) 0.02862(10) Uani 1 1 d . . . . .
O1 O 0.97706(17) 0.10602(7) 0.7864(2) 0.0471(5) Uani 1 1 d . . . . .
O2 O 1.0899(2) 0.06018(8) 0.7639(3) 0.0714(8) Uani 1 1 d . . . . .
O3 O 0.96667(19) 0.08646(7) 0.5743(2) 0.0526(6) Uani 1 1 d . . . . .
O4 O 0.65668(15) 0.14707(5) 0.49301(19) 0.0351(4) Uani 1 1 d . . . . .
O5 O 0.70634(18) 0.11881(6) 0.3260(2) 0.0475(5) Uani 1 1 d . . . . .
O6 O 0.53324(18) 0.13053(7) 0.2884(2) 0.0482(5) Uani 1 1 d . . . . .
N1 N 0.39222(17) 0.31523(6) 1.0576(2) 0.0293(4) Uani 1 1 d . . . . .
N2 N 0.26043(17) 0.32561(6) 1.1719(2) 0.0293(4) Uani 1 1 d . . . . .
N3 N 0.32662(17) 0.25832(6) 1.1548(2) 0.0278(4) Uani 1 1 d . . . . .
N4 N 0.68812(17) 0.17632(6) 0.9252(2) 0.0279(4) Uani 1 1 d . . . . .
N5 N 0.78247(17) 0.15033(6) 0.7977(2) 0.0287(4) Uani 1 1 d . . . . .
N6 N 0.30007(17) 0.50598(6) 0.9288(2) 0.0306(5) Uani 1 1 d . . . . .
N7 N 0.24597(18) 0.57003(6) 0.8862(2) 0.0332(5) Uani 1 1 d . . . . .
N8 N -0.02655(17) 0.22148(6) 1.4640(2) 0.0287(4) Uani 1 1 d . . . . .
N9 N -0.11531(17) 0.17769(6) 1.5543(2) 0.0318(5) Uani 1 1 d . . . . .
N10 N 1.0127(2) 0.08341(7) 0.7086(3) 0.0415(6) Uani 1 1 d . . . . .
N11 N 0.6315(2) 0.13166(6) 0.3663(2) 0.0345(5) Uani 1 1 d . . . . .
C1 C 0.3895(2) 0.27528(7) 1.0870(3) 0.0267(5) Uani 1 1 d . . . . .
C2 C 0.4633(2) 0.24852(7) 1.0398(3) 0.0266(5) Uani 1 1 d . . . . .
C3 C 0.4785(2) 0.20748(7) 1.0810(3) 0.0306(5) Uani 1 1 d . . . . .
H3 H 0.438210 0.195931 1.135680 0.037 Uiso 1 1 calc R U . . .
C4 C 0.5518(2) 0.18352(7) 1.0430(3) 0.0323(5) Uani 1 1 d . . . . .
H4 H 0.562605 0.155687 1.072053 0.039 Uiso 1 1 calc R U . . .
C5 C 0.6095(2) 0.20056(7) 0.9618(3) 0.0273(5) Uani 1 1 d . . . . .
C6 C 0.5937(2) 0.24121(7) 0.9169(3) 0.0288(5) Uani 1 1 d . . . . .
H6 H 0.632709 0.252444 0.859988 0.035 Uiso 1 1 calc R U . . .
C7 C 0.5205(2) 0.26508(7) 0.9563(3) 0.0281(5) Uani 1 1 d . . . . .
H7 H 0.509222 0.292837 0.926309 0.034 Uiso 1 1 calc R U . . .
C8 C 0.7731(2) 0.15397(8) 1.0206(3) 0.0345(6) Uani 1 1 d . . . . .
H8 H 0.788295 0.150281 1.121357 0.041 Uiso 1 1 calc R U . . .
C9 C 0.8299(2) 0.13848(8) 0.9403(3) 0.0340(6) Uani 1 1 d . . . . .
H9 H 0.893373 0.121830 0.976858 0.041 Uiso 1 1 calc R U . . .
C10 C 0.6970(2) 0.17307(7) 0.7923(3) 0.0301(5) Uani 1 1 d . . . . .
H10 H 0.648374 0.185427 0.706868 0.036 Uiso 1 1 calc R U . . .
C11 C 0.3251(2) 0.33885(7) 1.1003(3) 0.0273(5) Uani 1 1 d . . . . .
C12 C 0.3205(2) 0.38269(7) 1.0609(3) 0.0286(5) Uani 1 1 d . . . . .
C13 C 0.2428(2) 0.40850(7) 1.0837(3) 0.0328(5) Uani 1 1 d . . . . .
H13 H 0.193664 0.398065 1.127641 0.039 Uiso 1 1 calc R U . . .
C14 C 0.2365(2) 0.44935(7) 1.0429(3) 0.0340(6) Uani 1 1 d . . . . .
H14 H 0.183740 0.466879 1.059292 0.041 Uiso 1 1 calc R U . . .
C15 C 0.3084(2) 0.46440(7) 0.9776(3) 0.0289(5) Uani 1 1 d . . . . .
C16 C 0.3866(2) 0.43900(7) 0.9557(3) 0.0348(6) Uani 1 1 d . . . . .
H16 H 0.436173 0.449467 0.912704 0.042 Uiso 1 1 calc R U . . .
C17 C 0.3921(2) 0.39844(8) 0.9966(3) 0.0351(6) Uani 1 1 d . . . . .
H17 H 0.445347 0.381067 0.980807 0.042 Uiso 1 1 calc R U . . .
C18 C 0.3541(3) 0.52259(8) 0.8445(4) 0.0489(8) Uani 1 1 d . . . . .
H18 H 0.405181 0.509190 0.810406 0.059 Uiso 1 1 calc R U . . .
C19 C 0.3201(3) 0.56176(9) 0.8198(4) 0.0507(8) Uani 1 1 d . . . . .
H19 H 0.344165 0.580799 0.764297 0.061 Uiso 1 1 calc R U . . .
C20 C 0.2359(2) 0.53590(7) 0.9511(3) 0.0327(5) Uani 1 1 d . . . . .
H20 H 0.189516 0.532661 1.006585 0.039 Uiso 1 1 calc R U . . .
C21 C 0.2650(2) 0.28507(7) 1.1964(3) 0.0269(5) Uani 1 1 d . . . . .
C22 C 0.1927(2) 0.26862(7) 1.2712(3) 0.0278(5) Uani 1 1 d . . . . .
C23 C 0.1352(2) 0.29475(7) 1.3310(3) 0.0306(5) Uani 1 1 d . . . . .
H23 H 0.144927 0.323471 1.327475 0.037 Uiso 1 1 calc R U . . .
C24 C 0.0636(2) 0.27938(8) 1.3956(3) 0.0321(5) Uani 1 1 d . . . . .
H24 H 0.025244 0.297457 1.436727 0.038 Uiso 1 1 calc R U . . .
C25 C 0.0488(2) 0.23722(7) 1.3997(3) 0.0278(5) Uani 1 1 d . . . . .
C26 C 0.1058(2) 0.21056(7) 1.3411(3) 0.0310(5) Uani 1 1 d . . . . .
H26 H 0.095704 0.181846 1.344298 0.037 Uiso 1 1 calc R U . . .
C27 C 0.1774(2) 0.22636(7) 1.2780(3) 0.0294(5) Uani 1 1 d . . . . .
H27 H 0.216898 0.208212 1.238791 0.035 Uiso 1 1 calc R U . . .
C28 C -0.0934(2) 0.24419(8) 1.5173(3) 0.0370(6) Uani 1 1 d . . . . .
H28 H -0.100216 0.273125 1.515926 0.044 Uiso 1 1 calc R U . . .
C29 C -0.1475(2) 0.21716(8) 1.5719(3) 0.0363(6) Uani 1 1 d . . . . .
H29 H -0.199612 0.224160 1.615756 0.044 Uiso 1 1 calc R U . . .
C30 C -0.0426(2) 0.18129(8) 1.4897(3) 0.0315(5) Uani 1 1 d . . . . .
H30 H -0.006121 0.158976 1.464330 0.038 Uiso 1 1 calc R U . . .
O7 O 1.0042(18) 0.1197(7) 0.275(2) 0.048(2) Uani 0.65 1 d . . P A 1
N12 N 1.0880(4) 0.07909(13) 0.1608(4) 0.0490(9) Uani 0.65 1 d D . P A 1
C31 C 0.9467(5) 0.0494(2) 0.2486(10) 0.067(2) Uani 0.65 1 d D . P A 1
H31A H 0.967390 0.024609 0.208570 0.101 Uiso 0.65 1 calc R U P A 1
H31B H 0.958397 0.045236 0.351425 0.101 Uiso 0.65 1 calc R U P A 1
H31C H 0.869241 0.055490 0.196538 0.101 Uiso 0.65 1 calc R U P A 1
C32 C 1.0169(4) 0.08529(14) 0.2318(5) 0.0459(10) Uani 0.65 1 d D . P A 1
C33 C 1.0956(6) 0.0344(3) 0.1170(12) 0.071(2) Uani 0.65 1 d D . P A 1
H33A H 1.148283 0.032336 0.066409 0.106 Uiso 0.65 1 calc R U P A 1
H33B H 1.119806 0.017228 0.203896 0.106 Uiso 0.65 1 calc R U P A 1
H33C H 1.023488 0.025194 0.052898 0.106 Uiso 0.65 1 calc R U P A 1
C34 C 1.1545(8) 0.1128(3) 0.1472(8) 0.0487(17) Uani 0.65 1 d D . P A 1
H34A H 1.201618 0.103986 0.093727 0.073 Uiso 0.65 1 calc R U P A 1
H34B H 1.107195 0.135194 0.094815 0.073 Uiso 0.65 1 calc R U P A 1
H34C H 1.199955 0.122281 0.243698 0.073 Uiso 0.65 1 calc R U P A 1
O7' O 1.019(4) 0.1211(14) 0.258(5) 0.048(2) Uani 0.35 1 d . . P B 2
N12' N 1.0463(7) 0.0571(2) 0.1929(8) 0.0490(9) Uani 0.35 1 d . . P B 2
C31' C 1.1420(18) 0.1146(7) 0.121(2) 0.067(2) Uani 0.35 1 d . . P B 2
H31D H 1.175967 0.091570 0.089143 0.101 Uiso 0.35 1 calc R U P B 2
H31E H 1.096052 0.130068 0.037015 0.101 Uiso 0.35 1 calc R U P B 2
H31F H 1.199221 0.132505 0.184046 0.101 Uiso 0.35 1 calc R U P B 2
C32' C 1.0690(9) 0.0979(3) 0.2086(10) 0.0459(10) Uani 0.35 1 d . . P B 2
C33' C 0.9778(12) 0.0414(5) 0.2658(19) 0.071(2) Uani 0.35 1 d . . P B 2
H33D H 0.967069 0.011955 0.246937 0.106 Uiso 0.35 1 calc R U P B 2
H33E H 1.012239 0.045976 0.370102 0.106 Uiso 0.35 1 calc R U P B 2
H33F H 0.906692 0.055256 0.230604 0.106 Uiso 0.35 1 calc R U P B 2
C34' C 1.1277(13) 0.0378(5) 0.1188(19) 0.0487(17) Uani 0.35 1 d . . P B 2
H34D H 1.114284 0.008300 0.105312 0.073 Uiso 0.35 1 calc R U P B 2
H34E H 1.114770 0.050739 0.024603 0.073 Uiso 0.35 1 calc R U P B 2
H34F H 1.203757 0.042451 0.181360 0.073 Uiso 0.35 1 calc R U P B 2
O8 O 0.5155(2) 0.02625(8) 1.2263(3) 0.0706(7) Uani 1 1 d . . . . .
N13 N 0.4789(2) 0.06326(9) 1.0203(3) 0.0532(7) Uani 1 1 d . . . . .
C35 C 0.6557(3) 0.02942(11) 1.1235(4) 0.0587(9) Uani 1 1 d . . . . .
H35A H 0.665450 0.042259 1.038848 0.088 Uiso 1 1 calc R U . . .
H35B H 0.711729 0.039619 1.211803 0.088 Uiso 1 1 calc R U . . .
H35C H 0.662751 -0.000310 1.117724 0.088 Uiso 1 1 calc R U . . .
C36 C 0.5430(3) 0.03977(10) 1.1268(4) 0.0495(8) Uani 1 1 d . . . . .
C37 C 0.5095(3) 0.07749(11) 0.8991(4) 0.0588(9) Uani 1 1 d . . . . .
H37A H 0.450261 0.094209 0.834406 0.088 Uiso 1 1 calc R U . . .
H37B H 0.576467 0.093930 0.935804 0.088 Uiso 1 1 calc R U . . .
H37C H 0.522515 0.053904 0.845821 0.088 Uiso 1 1 calc R U . . .
C38 C 0.3718(3) 0.07555(14) 1.0234(6) 0.0821(13) Uani 1 1 d . . . . .
H38A H 0.334595 0.092578 0.938706 0.123 Uiso 1 1 calc R U . . .
H38B H 0.327681 0.051150 1.021636 0.123 Uiso 1 1 calc R U . . .
H38C H 0.381368 0.091175 1.111835 0.123 Uiso 1 1 calc R U . . .

loop_
_atom_site_aniso_label
_atom_site_aniso_U_11
_atom_site_aniso_U_22
_atom_site_aniso_U_33
_atom_site_aniso_U_23
_atom_site_aniso_U_13
_atom_site_aniso_U_12
Zn1 0.03399(18) 0.02325(15) 0.03643(18) -0.00089(11) 0.02214(13) -0.00133(11)
O1 0.0444(12) 0.0497(12) 0.0533(12) -0.0046(10) 0.0249(10) 0.0057(9)
O2 0.0627(16) 0.0711(16) 0.100(2) 0.0361(15) 0.0532(15) 0.0354(13)
O3 0.0615(14) 0.0556(13) 0.0500(13) -0.0013(10) 0.0311(11) -0.0131(11)
O4 0.0417(10) 0.0340(9) 0.0334(10) -0.0026(8) 0.0177(8) 0.0029(8)
O5 0.0584(14) 0.0474(11) 0.0501(12) -0.0040(10) 0.0358(11) 0.0003(10)
O6 0.0427(12) 0.0608(13) 0.0391(11) 0.0088(9) 0.0115(9) -0.0112(10)
N1 0.0364(11) 0.0231(9) 0.0362(11) -0.0009(8) 0.0227(9) 0.0002(8)
N2 0.0343(11) 0.0254(10) 0.0345(11) 0.0004(8) 0.0198(9) -0.0002(8)
N3 0.0335(11) 0.0259(10) 0.0297(10) 0.0018(8) 0.0182(9) -0.0003(8)
N4 0.0350(11) 0.0260(10) 0.0285(10) -0.0001(8) 0.0182(9) 0.0029(8)
N5 0.0361(11) 0.0252(10) 0.0304(11) 0.0002(8) 0.0185(9) 0.0018(8)
N6 0.0371(12) 0.0228(9) 0.0382(12) 0.0006(8) 0.0212(9) 0.0007(8)
N7 0.0384(12) 0.0242(10) 0.0442(13) 0.0012(9) 0.0237(10) 0.0016(9)
N8 0.0308(11) 0.0278(10) 0.0334(11) 0.0014(8) 0.0187(9) -0.0012(8)
N9 0.0335(11) 0.0302(11) 0.0370(11) 0.0007(9) 0.0188(9) -0.0031(9)
N10 0.0401(13) 0.0398(13) 0.0552(16) 0.0065(11) 0.0298(12) 0.0045(10)
N11 0.0428(13) 0.0305(11) 0.0360(12) 0.0036(9) 0.0211(10) -0.0024(9)
C1 0.0315(13) 0.0252(11) 0.0271(12) -0.0023(9) 0.0151(10) 0.0006(9)
C2 0.0312(12) 0.0245(11) 0.0283(12) -0.0028(9) 0.0156(10) -0.0005(9)
C3 0.0426(15) 0.0257(11) 0.0333(13) 0.0005(10) 0.0256(11) 0.0009(10)
C4 0.0459(15) 0.0231(11) 0.0358(13) 0.0009(10) 0.0244(12) 0.0012(10)
C5 0.0354(13) 0.0247(11) 0.0279(12) -0.0029(9) 0.0186(10) 0.0017(10)
C6 0.0342(13) 0.0280(12) 0.0304(12) 0.0011(10) 0.0189(10) -0.0015(10)
C7 0.0339(13) 0.0237(11) 0.0311(12) 0.0007(9) 0.0167(10) 0.0000(9)
C8 0.0432(15) 0.0330(13) 0.0310(13) 0.0045(10) 0.0176(11) 0.0072(11)
C9 0.0368(14) 0.0332(13) 0.0361(14) 0.0037(11) 0.0178(11) 0.0074(11)
C10 0.0340(13) 0.0292(12) 0.0318(13) 0.0009(10) 0.0175(11) 0.0032(10)
C11 0.0327(13) 0.0242(11) 0.0288(12) -0.0009(9) 0.0154(10) -0.0014(9)
C12 0.0362(14) 0.0222(11) 0.0329(13) -0.0010(10) 0.0190(11) -0.0005(10)
C13 0.0361(14) 0.0279(12) 0.0442(15) 0.0013(11) 0.0262(12) 0.0002(10)
C14 0.0366(14) 0.0269(12) 0.0478(15) 0.0003(11) 0.0266(12) 0.0040(10)
C15 0.0361(13) 0.0208(11) 0.0341(13) 0.0013(10) 0.0179(11) -0.0005(10)
C16 0.0442(15) 0.0270(12) 0.0455(15) 0.0039(11) 0.0313(13) 0.0019(11)
C17 0.0438(15) 0.0265(12) 0.0468(15) 0.0016(11) 0.0308(13) 0.0053(11)
C18 0.0569(19) 0.0300(14) 0.082(2) 0.0101(14) 0.0526(18) 0.0065(13)
C19 0.058(2) 0.0319(14) 0.085(2) 0.0135(14) 0.0539(18) 0.0063(13)
C20 0.0430(15) 0.0245(11) 0.0392(14) 0.0000(10) 0.0251(12) 0.0012(10)
C21 0.0302(12) 0.0265(11) 0.0281(12) 0.0016(9) 0.0153(10) -0.0003(9)
C22 0.0317(13) 0.0272(11) 0.0297(12) 0.0023(10) 0.0172(10) -0.0005(10)
C23 0.0377(14) 0.0241(11) 0.0370(13) 0.0024(10) 0.0218(11) -0.0009(10)
C24 0.0368(14) 0.0302(12) 0.0383(14) 0.0005(10) 0.0246(11) 0.0014(10)
C25 0.0282(12) 0.0311(12) 0.0286(12) 0.0037(10) 0.0157(10) 0.0000(10)
C26 0.0355(14) 0.0263(12) 0.0362(13) 0.0047(10) 0.0188(11) 0.0013(10)
C27 0.0341(13) 0.0267(12) 0.0344(13) 0.0015(10) 0.0210(11) 0.0026(10)
C28 0.0396(15) 0.0291(12) 0.0523(16) 0.0048(11) 0.0286(13) 0.0037(11)
C29 0.0370(14) 0.0316(13) 0.0510(16) 0.0044(12) 0.0289(13) 0.0032(11)
C30 0.0371(14) 0.0273(12) 0.0372(13) -0.0010(10) 0.0216(11) -0.0026(10)
O7 0.057(6) 0.043(2) 0.051(5) -0.005(3) 0.030(2) 0.000(3)
N12 0.060(3) 0.042(2) 0.043(2) -0.0026(17) 0.0158(17) 0.0033(18)
C31 0.049(4) 0.060(4) 0.084(4) 0.028(3) 0.011(3) -0.014(3)
C32 0.054(3) 0.041(3) 0.037(2) -0.0003(19) 0.009(2) 0.000(2)
C33 0.054(4) 0.086(5) 0.069(4) -0.020(3) 0.015(4) 0.018(4)
C34 0.055(4) 0.052(3) 0.045(3) -0.010(3) 0.025(3) 0.005(3)
O7' 0.057(6) 0.043(2) 0.051(5) -0.005(3) 0.030(2) 0.000(3)
N12' 0.060(3) 0.042(2) 0.043(2) -0.0026(17) 0.0158(17) 0.0033(18)
C31' 0.049(4) 0.060(4) 0.084(4) 0.028(3) 0.011(3) -0.014(3)
C32' 0.054(3) 0.041(3) 0.037(2) -0.0003(19) 0.009(2) 0.000(2)
C33' 0.054(4) 0.086(5) 0.069(4) -0.020(3) 0.015(4) 0.018(4)
C34' 0.055(4) 0.052(3) 0.045(3) -0.010(3) 0.025(3) 0.005(3)
O8 0.101(2) 0.0634(15) 0.0708(17) -0.0074(13) 0.0598(16) -0.0219(14)
N13 0.0494(16) 0.0620(17) 0.0518(16) -0.0114(13) 0.0222(13) -0.0018(13)
C35 0.053(2) 0.055(2) 0.068(2) -0.0095(17) 0.0212(17) -0.0036(16)
C36 0.061(2) 0.0454(17) 0.0502(18) -0.0137(14) 0.0296(16) -0.0169(15)
C37 0.075(2) 0.057(2) 0.0459(18) 0.0007(15) 0.0220(17) 0.0018(17)
C38 0.047(2) 0.087(3) 0.113(4) -0.035(3) 0.028(2) 0.000(2)

loop_
_atom_type_symbol
_atom_type_description
_atom_type_scat_dispersion_real
_atom_type_scat_dispersion_imag
_atom_type_scat_source
C C 0.0033 0.0016 'International Tables Vol C Tables 4.2.6.8 and 6.1.1.4'
H H 0.0000 0.0000 'International Tables Vol C Tables 4.2.6.8 and 6.1.1.4'
N N 0.0061 0.0033 'International Tables Vol C Tables 4.2.6.8 and 6.1.1.4'
O O 0.0106 0.0060 'International Tables Vol C Tables 4.2.6.8 and 6.1.1.4'
Zn Zn 0.2839 1.4301 'International Tables Vol C Tables 4.2.6.8 and 6.1.1.4'

loop_
_geom_angle_atom_site_label_1
_geom_angle_atom_site_label_2
_geom_angle_atom_site_label_3
_geom_angle
_geom_angle_site_symmetry_1
_geom_angle_site_symmetry_3
N9 Zn1 N7 159.70(9) 1_654 2_646
N9 Zn1 N5 102.36(8) 1_654 .
N7 Zn1 N5 97.11(8) 2_646 .
N9 Zn1 O4 90.40(8) 1_654 .
N7 Zn1 O4 85.83(8) 2_646 .
N5 Zn1 O4 84.25(7) . .
N9 Zn1 O1 96.99(8) 1_654 .
N7 Zn1 O1 90.23(9) 2_646 .
N5 Zn1 O1 85.32(8) . .
O4 Zn1 O1 168.31(7) . .
N9 Zn1 O3 87.84(8) 1_654 .
N7 Zn1 O3 81.17(8) 2_646 .
N5 Zn1 O3 138.90(8) . .
O4 Zn1 O3 135.98(7) . .
O1 Zn1 O3 53.76(7) . .
N10 O1 Zn1 99.68(17) . .
N10 O3 Zn1 88.23(16) . .
N11 O4 Zn1 108.23(15) . .
C11 N1 C1 115.2(2) . .
C11 N2 C21 114.5(2) . .
C1 N3 C21 114.4(2) . .
C10 N4 C8 107.4(2) . .
C10 N4 C5 126.2(2) . .
C8 N4 C5 126.3(2) . .
C10 N5 C9 105.9(2) . .
C10 N5 Zn1 127.01(17) . .
C9 N5 Zn1 126.20(16) . .
C20 N6 C18 106.6(2) . .
C20 N6 C15 127.7(2) . .
C18 N6 C15 125.7(2) . .
C20 N7 C19 105.7(2) . .
C20 N7 Zn1 132.31(18) . 2_656
C19 N7 Zn1 121.98(17) . 2_656
C30 N8 C28 106.8(2) . .
C30 N8 C25 126.7(2) . .
C28 N8 C25 126.4(2) . .
C30 N9 C29 106.0(2) . .
C30 N9 Zn1 131.40(18) . 1_456
C29 N9 Zn1 122.59(17) . 1_456
O2 N10 O3 122.5(3) . .
O2 N10 O1 120.7(3) . .
O3 N10 O1 116.8(2) . .
O6 N11 O5 122.9(2) . .
O6 N11 O4 118.4(2) . .
O5 N11 O4 118.6(2) . .
N1 C1 N3 125.2(2) . .
N1 C1 C2 116.0(2) . .
N3 C1 C2 118.9(2) . .
C7 C2 C3 119.6(2) . .
C7 C2 C1 119.3(2) . .
C3 C2 C1 121.1(2) . .
C4 C3 C2 120.5(2) . .
C4 C3 H3 119.7 . .
C2 C3 H3 119.7 . .
C3 C4 C5 119.3(2) . .
C3 C4 H4 120.3 . .
C5 C4 H4 120.3 . .
C4 C5 C6 121.1(2) . .
C4 C5 N4 119.8(2) . .
C6 C5 N4 119.1(2) . .
C7 C6 C5 119.2(2) . .
C7 C6 H6 120.4 . .
C5 C6 H6 120.4 . .
C6 C7 C2 120.3(2) . .
C6 C7 H7 119.8 . .
C2 C7 H7 119.8 . .
C9 C8 N4 105.7(2) . .
C9 C8 H8 127.1 . .
N4 C8 H8 127.1 . .
C8 C9 N5 110.3(2) . .
C8 C9 H9 124.9 . .
N5 C9 H9 124.9 . .
N5 C10 N4 110.8(2) . .
N5 C10 H10 124.6 . .
N4 C10 H10 124.6 . .
N1 C11 N2 125.1(2) . .
N1 C11 C12 116.6(2) . .
N2 C11 C12 118.3(2) . .
C17 C12 C13 119.1(2) . .
C17 C12 C11 120.3(2) . .
C13 C12 C11 120.6(2) . .
C14 C13 C12 120.6(2) . .
C14 C13 H13 119.7 . .
C12 C13 H13 119.7 . .
C13 C14 C15 119.4(2) . .
C13 C14 H14 120.3 . .
C15 C14 H14 120.3 . .
C16 C15 C14 120.3(2) . .
C16 C15 N6 119.4(2) . .
C14 C15 N6 120.2(2) . .
C17 C16 C15 119.8(2) . .
C17 C16 H16 120.1 . .
C15 C16 H16 120.1 . .
C16 C17 C12 120.8(2) . .
C16 C17 H17 119.6 . .
C12 C17 H17 119.6 . .
C19 C18 N6 106.3(2) . .
C19 C18 H18 126.8 . .
N6 C18 H18 126.8 . .
C18 C19 N7 110.0(2) . .
C18 C19 H19 125.0 . .
N7 C19 H19 125.0 . .
N7 C20 N6 111.4(2) . .
N7 C20 H20 124.3 . .
N6 C20 H20 124.3 . .
N3 C21 N2 125.5(2) . .
N3 C21 C22 117.7(2) . .
N2 C21 C22 116.8(2) . .
C23 C22 C27 118.6(2) . .
C23 C22 C21 120.9(2) . .
C27 C22 C21 120.4(2) . .
C24 C23 C22 120.9(2) . .
C24 C23 H23 119.5 . .
C22 C23 H23 119.5 . .
C23 C24 C25 119.5(2) . .
C23 C24 H24 120.3 . .
C25 C24 H24 120.3 . .
C26 C25 C24 120.5(2) . .
C26 C25 N8 120.1(2) . .
C24 C25 N8 119.4(2) . .
C27 C26 C25 119.3(2) . .
C27 C26 H26 120.3 . .
C25 C26 H26 120.3 . .
C26 C27 C22 121.1(2) . .
C26 C27 H27 119.4 . .
C22 C27 H27 119.4 . .
C29 C28 N8 106.4(2) . .
C29 C28 H28 126.8 . .
N8 C28 H28 126.8 . .
C28 C29 N9 109.8(2) . .
C28 C29 H29 125.1 . .
N9 C29 H29 125.1 . .
N9 C30 N8 110.9(2) . .
N9 C30 H30 124.5 . .
N8 C30 H30 124.5 . .
C32 N12 C34 118.3(5) . .
C32 N12 C33 114.2(5) . .
C34 N12 C33 127.2(6) . .
C32 C31 H31A 109.5 . .
C32 C31 H31B 109.5 . .
H31A C31 H31B 109.5 . .
C32 C31 H31C 109.5 . .
H31A C31 H31C 109.5 . .
H31B C31 H31C 109.5 . .
O7 C32 N12 120.9(7) . .
O7 C32 C31 120.2(8) . .
N12 C32 C31 118.8(5) . .
N12 C33 H33A 109.5 . .
N12 C33 H33B 109.5 . .
H33A C33 H33B 109.5 . .
N12 C33 H33C 109.5 . .
H33A C33 H33C 109.5 . .
H33B C33 H33C 109.5 . .
N12 C34 H34A 109.5 . .
N12 C34 H34B 109.5 . .
H34A C34 H34B 109.5 . .
N12 C34 H34C 109.5 . .
H34A C34 H34C 109.5 . .
H34B C34 H34C 109.5 . .
C32' N12' C33' 116.6(10) . .
C32' N12' C34' 106.6(10) . .
C33' N12' C34' 135.4(11) . .
C32' C31' H31D 109.5 . .
C32' C31' H31E 109.5 . .
H31D C31' H31E 109.5 . .
C32' C31' H31F 109.5 . .
H31D C31' H31F 109.5 . .
H31E C31' H31F 109.5 . .
O7' C32' N12' 122(2) . .
O7' C32' C31' 121(2) . .
N12' C32' C31' 115.1(12) . .
N12' C33' H33D 109.5 . .
N12' C33' H33E 109.5 . .
H33D C33' H33E 109.5 . .
N12' C33' H33F 109.5 . .
H33D C33' H33F 109.5 . .
H33E C33' H33F 109.5 . .
N12' C34' H34D 109.5 . .
N12' C34' H34E 109.5 . .
H34D C34' H34E 109.5 . .
N12' C34' H34F 109.5 . .
H34D C34' H34F 109.5 . .
H34E C34' H34F 109.5 . .
C36 N13 C37 123.6(3) . .
C36 N13 C38 118.9(3) . .
C37 N13 C38 117.5(3) . .
C36 C35 H35A 109.5 . .
C36 C35 H35B 109.5 . .
H35A C35 H35B 109.5 . .
C36 C35 H35C 109.5 . .
H35A C35 H35C 109.5 . .
H35B C35 H35C 109.5 . .
O8 C36 N13 123.8(3) . .
O8 C36 C35 119.0(3) . .
N13 C36 C35 117.2(3) . .
N13 C37 H37A 109.5 . .
N13 C37 H37B 109.5 . .
H37A C37 H37B 109.5 . .
N13 C37 H37C 109.5 . .
H37A C37 H37C 109.5 . .
H37B C37 H37C 109.5 . .
N13 C38 H38A 109.5 . .
N13 C38 H38B 109.5 . .
H38A C38 H38B 109.5 . .
N13 C38 H38C 109.5 . .
H38A C38 H38C 109.5 . .
H38B C38 H38C 109.5 . .

loop_
_geom_bond_atom_site_label_1
_geom_bond_atom_site_label_2
_geom_bond_distance
_geom_bond_site_symmetry_2
Zn1 N9 2.040(2) 1_654
Zn1 N7 2.064(2) 2_646
Zn1 N5 2.123(2) .
Zn1 O4 2.1712(19) .
Zn1 O1 2.234(2) .
Zn1 O3 2.481(2) .
O1 N10 1.262(3) .
O2 N10 1.227(3) .
O3 N10 1.253(3) .
O4 N11 1.279(3) .
O5 N11 1.245(3) .
O6 N11 1.244(3) .
N1 C11 1.338(3) .
N1 C1 1.341(3) .
N2 C11 1.343(3) .
N2 C21 1.345(3) .
N3 C1 1.342(3) .
N3 C21 1.343(3) .
N4 C10 1.357(3) .
N4 C8 1.386(3) .
N4 C5 1.435(3) .
N5 C10 1.324(3) .
N5 C9 1.379(3) .
N6 C20 1.353(3) .
N6 C18 1.371(3) .
N6 C15 1.434(3) .
N7 C20 1.315(3) .
N7 C19 1.367(3) .
N8 C30 1.368(3) .
N8 C28 1.379(3) .
N8 C25 1.434(3) .
N9 C30 1.315(3) .
N9 C29 1.386(3) .
C1 C2 1.487(3) .
C2 C7 1.395(3) .
C2 C3 1.396(3) .
C3 C4 1.383(3) .
C3 H3 0.9500 .
C4 C5 1.388(3) .
C4 H4 0.9500 .
C5 C6 1.394(3) .
C6 C7 1.388(3) .
C6 H6 0.9500 .
C7 H7 0.9500 .
C8 C9 1.354(4) .
C8 H8 0.9500 .
C9 H9 0.9500 .
C10 H10 0.9500 .
C11 C12 1.481(3) .
C12 C17 1.394(3) .
C12 C13 1.394(3) .
C13 C14 1.389(3) .
C13 H13 0.9500 .
C14 C15 1.396(3) .
C14 H14 0.9500 .
C15 C16 1.387(3) .
C16 C17 1.381(3) .
C16 H16 0.9500 .
C17 H17 0.9500 .
C18 C19 1.350(4) .
C18 H18 0.9500 .
C19 H19 0.9500 .
C20 H20 0.9500 .
C21 C22 1.483(3) .
C22 C23 1.393(3) .
C22 C27 1.401(3) .
C23 C24 1.391(3) .
C23 H23 0.9500 .
C24 C25 1.395(3) .
C24 H24 0.9500 .
C25 C26 1.393(3) .
C26 C27 1.386(3) .
C26 H26 0.9500 .
C27 H27 0.9500 .
C28 C29 1.351(4) .
C28 H28 0.9500 .
C29 H29 0.9500 .
C30 H30 0.9500 .
O7 C32 1.24(2) .
N12 C32 1.353(7) .
N12 C34 1.437(8) .
N12 C33 1.536(7) .
C31 C32 1.531(7) .
C31 H31A 0.9800 .
C31 H31B 0.9800 .
C31 H31C 0.9800 .
C33 H33A 0.9800 .
C33 H33B 0.9800 .
C33 H33C 0.9800 .
C34 H34A 0.9800 .
C34 H34B 0.9800 .
C34 H34C 0.9800 .
O7' C32' 1.21(4) .
N12' C32' 1.362(13) .
N12' C33' 1.421(19) .
N12' C34' 1.610(15) .
C31' C32' 1.58(2) .
C31' H31D 0.9800 .
C31' H31E 0.9800 .
C31' H31F 0.9800 .
C33' H33D 0.9800 .
C33' H33E 0.9800 .
C33' H33F 0.9800 .
C34' H34D 0.9800 .
C34' H34E 0.9800 .
C34' H34F 0.9800 .
O8 C36 1.235(4) .
N13 C36 1.335(4) .
N13 C37 1.459(4) .
N13 C38 1.461(4) .
C35 C36 1.517(5) .
C35 H35A 0.9800 .
C35 H35B 0.9800 .
C35 H35C 0.9800 .
C37 H37A 0.9800 .
C37 H37B 0.9800 .
C37 H37C 0.9800 .
C38 H38A 0.9800 .
C38 H38B 0.9800 .
C38 H38C 0.9800 .

loop_
_geom_torsion_atom_site_label_1
_geom_torsion_atom_site_label_2
_geom_torsion_atom_site_label_3
_geom_torsion_atom_site_label_4
_geom_torsion
_geom_torsion_site_symmetry_1
_geom_torsion_site_symmetry_2
_geom_torsion_site_symmetry_3
_geom_torsion_site_symmetry_4
Zn1 O3 N10 O2 169.7(3) . . . .
Zn1 O3 N10 O1 -11.3(2) . . . .
Zn1 O1 N10 O2 -168.2(2) . . . .
Zn1 O1 N10 O3 12.8(3) . . . .
Zn1 O4 N11 O6 162.56(17) . . . .
Zn1 O4 N11 O5 -18.1(3) . . . .
C11 N1 C1 N3 -0.5(4) . . . .
C11 N1 C1 C2 179.8(2) . . . .
C21 N3 C1 N1 -1.3(3) . . . .
C21 N3 C1 C2 178.4(2) . . . .
N1 C1 C2 C7 -6.8(3) . . . .
N3 C1 C2 C7 173.5(2) . . . .
N1 C1 C2 C3 171.4(2) . . . .
N3 C1 C2 C3 -8.3(3) . . . .
C7 C2 C3 C4 1.7(4) . . . .
C1 C2 C3 C4 -176.5(2) . . . .
C2 C3 C4 C5 -0.7(4) . . . .
C3 C4 C5 C6 -0.7(4) . . . .
C3 C4 C5 N4 178.2(2) . . . .
C10 N4 C5 C4 132.5(3) . . . .
C8 N4 C5 C4 -51.7(4) . . . .
C10 N4 C5 C6 -48.6(3) . . . .
C8 N4 C5 C6 127.1(3) . . . .
C4 C5 C6 C7 1.1(4) . . . .
N4 C5 C6 C7 -177.8(2) . . . .
C5 C6 C7 C2 0.0(4) . . . .
C3 C2 C7 C6 -1.3(4) . . . .
C1 C2 C7 C6 176.9(2) . . . .
C10 N4 C8 C9 0.5(3) . . . .
C5 N4 C8 C9 -175.9(2) . . . .
N4 C8 C9 N5 -0.3(3) . . . .
C10 N5 C9 C8 0.1(3) . . . .
Zn1 N5 C9 C8 -169.52(18) . . . .
C9 N5 C10 N4 0.2(3) . . . .
Zn1 N5 C10 N4 169.71(15) . . . .
C8 N4 C10 N5 -0.4(3) . . . .
C5 N4 C10 N5 176.0(2) . . . .
C1 N1 C11 N2 2.2(4) . . . .
C1 N1 C11 C12 -176.0(2) . . . .
C21 N2 C11 N1 -1.7(4) . . . .
C21 N2 C11 C12 176.4(2) . . . .
N1 C11 C12 C17 -6.7(4) . . . .
N2 C11 C12 C17 175.0(2) . . . .
N1 C11 C12 C13 171.6(2) . . . .
N2 C11 C12 C13 -6.7(4) . . . .
C17 C12 C13 C14 0.1(4) . . . .
C11 C12 C13 C14 -178.2(2) . . . .
C12 C13 C14 C15 0.4(4) . . . .
C13 C14 C15 C16 -1.0(4) . . . .
C13 C14 C15 N6 177.2(2) . . . .
C20 N6 C15 C16 -174.0(3) . . . .
C18 N6 C15 C16 8.6(4) . . . .
C20 N6 C15 C14 7.8(4) . . . .
C18 N6 C15 C14 -169.6(3) . . . .
C14 C15 C16 C17 1.1(4) . . . .
N6 C15 C16 C17 -177.2(2) . . . .
C15 C16 C17 C12 -0.5(4) . . . .
C13 C12 C17 C16 -0.1(4) . . . .
C11 C12 C17 C16 178.2(2) . . . .
C20 N6 C18 C19 0.0(4) . . . .
C15 N6 C18 C19 177.9(3) . . . .
N6 C18 C19 N7 -0.1(4) . . . .
C20 N7 C19 C18 0.2(4) . . . .
Zn1 N7 C19 C18 177.7(2) 2_656 . . .
C19 N7 C20 N6 -0.2(3) . . . .
Zn1 N7 C20 N6 -177.39(18) 2_656 . . .
C18 N6 C20 N7 0.2(3) . . . .
C15 N6 C20 N7 -177.7(2) . . . .
C1 N3 C21 N2 1.9(4) . . . .
C1 N3 C21 C22 179.6(2) . . . .
C11 N2 C21 N3 -0.5(4) . . . .
C11 N2 C21 C22 -178.2(2) . . . .
N3 C21 C22 C23 173.2(2) . . . .
N2 C21 C22 C23 -8.9(4) . . . .
N3 C21 C22 C27 -9.4(3) . . . .
N2 C21 C22 C27 168.5(2) . . . .
C27 C22 C23 C24 -0.3(4) . . . .
C21 C22 C23 C24 177.2(2) . . . .
C22 C23 C24 C25 -0.5(4) . . . .
C23 C24 C25 C26 0.7(4) . . . .
C23 C24 C25 N8 -178.8(2) . . . .
C30 N8 C25 C26 7.5(4) . . . .
C28 N8 C25 C26 -175.5(2) . . . .
C30 N8 C25 C24 -173.0(2) . . . .
C28 N8 C25 C24 4.1(4) . . . .
C24 C25 C26 C27 -0.2(4) . . . .
N8 C25 C26 C27 179.3(2) . . . .
C25 C26 C27 C22 -0.6(4) . . . .
C23 C22 C27 C26 0.8(4) . . . .
C21 C22 C27 C26 -176.7(2) . . . .
C30 N8 C28 C29 -0.4(3) . . . .
C25 N8 C28 C29 -177.9(2) . . . .
N8 C28 C29 N9 0.2(3) . . . .
C30 N9 C29 C28 0.0(3) . . . .
Zn1 N9 C29 C28 -179.19(19) 1_456 . . .
C29 N9 C30 N8 -0.3(3) . . . .
Zn1 N9 C30 N8 178.84(17) 1_456 . . .
C28 N8 C30 N9 0.4(3) . . . .
C25 N8 C30 N9 178.0(2) . . . .
C34 N12 C32 O7 4.8(15) . . . .
C33 N12 C32 O7 178.8(15) . . . .
C34 N12 C32 C31 -179.3(6) . . . .
C33 N12 C32 C31 -5.3(7) . . . .
C33' N12' C32' O7' -13(3) . . . .
C34' N12' C32' O7' 178(3) . . . .
C33' N12' C32' C31' -177.9(12) . . . .
C34' N12' C32' C31' 13.5(15) . . . .
C37 N13 C36 O8 -176.8(3) . . . .
C38 N13 C36 O8 3.0(5) . . . .
C37 N13 C36 C35 3.1(5) . . . .
C38 N13 C36 C35 -177.1(3) . . . .
